data_4085964
loop_
_publ_author_name
'Krogman, Jeremy P.'
'Foxman, Bruce M.'
'Thomas, Christine M.'

_publ_section_title
;
 Formation and Subsequent Reactivity of a N2-Stabilized Cobalt--Hydride
 Complex
;
_journal_issue 13
_journal_name_full Organometallics
_journal_page_first 3159
_journal_paper_doi 10.1021/acs.organomet.5b00182
_journal_volume 34
_journal_year 2015
_chemical_formula_moiety 'C63 H90 Co1 N5 O1 P3 Si1 Zr1'
_chemical_formula_sum 'C63 H90 Co N5 O P3 Si Zr'
_chemical_formula_weight 1204.60
_space_group_IT_number 148
_symmetry_cell_setting trigonal
_symmetry_space_group_name_Hall '-R 3'
_symmetry_space_group_name_H-M 'R -3 :H'
_atom_sites_solution_hydrogens difmap
_atom_sites_solution_primary direct
_audit_creation_date 14-02-17
_audit_creation_method CRYSTALS_ver_14.41
_cell_angle_alpha 90
_cell_angle_beta 90
_cell_angle_gamma 120
_cell_formula_units_Z 6
_cell_length_a 19.2253(7)
_cell_length_b 19.2253(7)
_cell_length_c 31.9514(11)
_cell_measurement_reflns_used 9038
_cell_measurement_temperature 120
_cell_measurement_theta_max 30
_cell_measurement_theta_min 3
_cell_volume 10227.4(6)
_computing_cell_refinement 'Apex2 (Bruker AXS, 2006)'
_computing_data_collection 'Apex2 (Bruker AXS, 2006)'
_computing_data_reduction 'Apex2 (Bruker AXS, 2006)'
_computing_molecular_graphics 'CAMERON (Watkin et al., 1996)'
_computing_publication_material 'CRYSTALS (Betteridge et al., 2003)'
_computing_structure_refinement 'CRYSTALS (Betteridge et al., 2003)'
_computing_structure_solution 'SIR92 (Altomare et al., 1994)'
_diffrn_ambient_temperature 120
_diffrn_measured_fraction_theta_full 0.998
_diffrn_measured_fraction_theta_max 0.994
_diffrn_measurement_device Area
_diffrn_measurement_device_type 'Bruker Kappa Apex2'
_diffrn_measurement_method '\f & \w scans'
_diffrn_radiation_monochromator graphite
_diffrn_radiation_type 'Mo K\a'
_diffrn_radiation_wavelength 0.71073
_diffrn_reflns_av_R_equivalents 0.031
_diffrn_reflns_limit_h_max 13
_diffrn_reflns_limit_h_min -27
_diffrn_reflns_limit_k_max 27
_diffrn_reflns_limit_k_min 0
_diffrn_reflns_limit_l_max 45
_diffrn_reflns_limit_l_min 0
_diffrn_reflns_number 6676
_diffrn_reflns_theta_full 29.538
_diffrn_reflns_theta_max 30.141
_diffrn_reflns_theta_min 1.379
_diffrn_standards_number 0
_exptl_absorpt_coefficient_mu 0.524
_exptl_absorpt_correction_T_max 0.85
_exptl_absorpt_correction_T_min 0.82
_exptl_absorpt_correction_type numerical
_exptl_absorpt_process_details
; 
 Analytical Absorption (De Meulenaer & Tompa, 1965) 
;
_exptl_crystal_colour yellow
_exptl_crystal_density_diffrn 1.173
_exptl_crystal_density_method 'not measured'
_exptl_crystal_description prism
_exptl_crystal_F_000 3822.000
_exptl_crystal_size_max 0.400
_exptl_crystal_size_mid 0.380
_exptl_crystal_size_min 0.310
_platon_squeeze_details
;
During the structure solution, electron density difference 
maps revealed that there were considerable disordered solvent 
molecules, which could not be successfully modeled.  From 
history, the remaining solvate was likely pentane in a volume 
of 1680.7 \%A3 per unit cell (16.4%).  It appeared that the 
cavity areas contained about nine pentane molecules, 
located on near the  the rotary inversion axes -3 axes 
at (0, 0, 0.500), (0.333, 0.667, 0.167) and (0.667, 0.333, 0.833). 
Modeling with or without restraints was unsuccessful, as was 
step by step acquisition of peaks using successive electron 
density difference maps. Thus, the structure factors were 
modified using the PLATON SQUEEZE technique, in order to 
produce a ?solvate-free?  structure factor set.  PLATON 
reported a total electron density of 320 e- per unit cell, 
likely representing about nine pentane molecules, consistent 
with our earlier observations.  Use of the SQUEEZE technique 
resulted in a decrease of ca. 3.2 % in R.  
;
_refine_diff_density_max 1.42
_refine_diff_density_min -1.28
_refine_ls_extinction_method None
_refine_ls_goodness_of_fit_ref 1.0248
_refine_ls_hydrogen_treatment constr
_refine_ls_matrix_type full
_refine_ls_number_parameters 226
_refine_ls_number_reflns 6676
_refine_ls_number_restraints 0
_refine_ls_R_factor_all 0.0361
_refine_ls_R_factor_gt 0.0317
_refine_ls_shift/su_max 0.0037362
_refine_ls_shift/su_mean 0.0001021
_refine_ls_structure_factor_coef Fsqd
_refine_ls_weighting_details
;
 Method= Modified Sheldrick 
 w=1/[\s^2^(F^2^) + ( 0.04P)^2^ +29.21P] 
 ,where P=(max(Fo^2^,0) + 2Fc^2^)/3 
;
_refine_ls_weighting_scheme calc
_refine_ls_wR_factor_all 0.0896
_refine_ls_wR_factor_gt 0.0849
_refine_ls_wR_factor_ref 0.0896
_reflns_limit_h_max 13
_reflns_limit_h_min -27
_reflns_limit_k_max 27
_reflns_limit_k_min 0
_reflns_limit_l_max 45
_reflns_limit_l_min 0
_reflns_number_gt 5923
_reflns_number_total 6676
_reflns_threshold_expression I>2.0\s(I)
_oxford_diffrn_Wilson_B_factor 0.00
_oxford_diffrn_Wilson_scale 0.00
_oxford_refine_ls_r_factor_ref 0.0361
_oxford_refine_ls_scale 0.049150(6)
_oxford_reflns_number_all 6676
_oxford_reflns_threshold_expression_ref I>-10.0\s(I)
_oxford_structure_analysis_title 'JK_754_0m in R-3'
_cod_data_source_file om5b00182_si_002.cif
_cod_data_source_block 5
_cod_depositor_comments 'Adding full bibliography for 4085963--4085969.cif.'
_cod_original_sg_symbol_Hall -R3
_cod_original_sg_symbol_H-M 'R -3 '
_cod_original_formula_sum 'C63 H90 Co1 N5 O1 P3 Si1 Zr1'
_cod_database_code 4085964

loop_
_symmetry_equiv_pos_as_xyz
x,y,z
-x,-y,-z
x+1/3,y+2/3,z+2/3
-x+1/3,-y+2/3,-z+2/3
x+2/3,y+1/3,z+1/3
-x+2/3,-y+1/3,-z+1/3
-y,x-y,z
y,-x+y,-z
-y+1/3,x-y+2/3,z+2/3
y+1/3,-x+y+2/3,-z+2/3
-y+2/3,x-y+1/3,z+1/3
y+2/3,-x+y+1/3,-z+1/3
-x+y,-x,z
x-y,x,-z
-x+y+1/3,-x+2/3,z+2/3
x-y+1/3,x+2/3,-z+2/3
-x+y+2/3,-x+1/3,z+1/3
x-y+2/3,x+1/3,-z+1/3

loop_
_atom_site_label
_atom_site_type_symbol
_atom_site_fract_x
_atom_site_fract_y
_atom_site_fract_z
_atom_site_U_iso_or_equiv
_atom_site_occupancy
_atom_site_adp_type
_atom_site_refinement_flags_posn
_atom_site_refinement_flags_adp
Zr1 Zr 0.6667 0.3333 0.536636(7) 0.0110 1.0000 Uani S T
Co1 Co 0.6667 0.3333 0.621066(11) 0.0244 1.0000 Uani S T
P1 P 0.73182(2) 0.46111(2) 0.601048(11) 0.0157 1.0000 Uani . .
Si1 Si 0.6667 0.3333 0.42287(2) 0.0145 1.0000 Uani S T
O1 O 0.6667 0.3333 0.47449(5) 0.0157 1.0000 Uani S T
N1 N 0.74560(7) 0.45811(7) 0.54905(4) 0.0138 1.0000 Uani . .
N2 N 0.6667 0.3333 0.67910(8) 0.0265 1.0000 Uani S T
N3 N 0.6667 0.3333 0.71258(9) 0.0370 1.0000 Uani S T
C1 C 0.78542(8) 0.52101(8) 0.51877(4) 0.0148 1.0000 Uani . .
C2 C 0.86866(9) 0.55762(9) 0.51154(5) 0.0177 1.0000 Uani . .
C3 C 0.90394(10) 0.61628(9) 0.48054(5) 0.0234 1.0000 Uani . .
C4 C 0.85965(11) 0.63793(10) 0.45510(5) 0.0255 1.0000 Uani . .
C5 C 0.77724(10) 0.60003(10) 0.46178(5) 0.0232 1.0000 Uani . .
C6 C 0.73939(9) 0.54229(9) 0.49282(4) 0.0174 1.0000 Uani . .
C7 C 0.92267(9) 0.53481(9) 0.53463(5) 0.0225 1.0000 Uani . .
C8 C 0.89814(14) 0.69640(13) 0.41942(6) 0.0389 1.0000 Uani . .
C9 C 0.65001(9) 0.50359(9) 0.49732(5) 0.0205 1.0000 Uani . .
C10 C 0.67544(10) 0.51633(10) 0.60849(5) 0.0213 1.0000 Uani . .
C11 C 0.71303(11) 0.60230(11) 0.59162(6) 0.0285 1.0000 Uani . .
C12 C 0.64796(11) 0.51438(12) 0.65366(5) 0.0303 1.0000 Uani . .
C13 C 0.83183(9) 0.52522(10) 0.62640(5) 0.0230 1.0000 Uani . .
C14 C 0.88001(11) 0.61383(11) 0.61346(6) 0.0307 1.0000 Uani . .
C15 C 0.82773(11) 0.52105(11) 0.67431(5) 0.0289 1.0000 Uani . .
C16 C 0.60015(9) 0.22842(9) 0.40318(4) 0.0172 1.0000 Uani . .
C17 C 0.53325(9) 0.20641(9) 0.37775(5) 0.0209 1.0000 Uani . .
C18 C 0.48464(10) 0.12723(10) 0.36455(5) 0.0257 1.0000 Uani . .
C19 C 0.50245(10) 0.06845(10) 0.37649(5) 0.0264 1.0000 Uani . .
C20 C 0.56896(11) 0.08899(10) 0.40150(5) 0.0253 1.0000 Uani . .
C21 C 0.61722(10) 0.16800(9) 0.41459(5) 0.0212 1.0000 Uani . .
H31 H 0.9610 0.6426 0.4769 0.0283 1.0000 Uiso R .
H51 H 0.7459 0.6143 0.4451 0.0276 1.0000 Uiso R .
H71 H 0.9530 0.5219 0.5151 0.0336 1.0000 Uiso R .
H72 H 0.9594 0.5795 0.5524 0.0348 1.0000 Uiso R .
H73 H 0.8923 0.4880 0.5520 0.0333 1.0000 Uiso R .
H81 H 0.8726 0.7270 0.4142 0.0591 1.0000 Uiso R .
H82 H 0.9539 0.7358 0.4258 0.0593 1.0000 Uiso R .
H83 H 0.8977 0.6693 0.3941 0.0594 1.0000 Uiso R .
H91 H 0.6240 0.4454 0.4989 0.0308 1.0000 Uiso R .
H92 H 0.6341 0.5202 0.5218 0.0318 1.0000 Uiso R .
H93 H 0.6267 0.5158 0.4741 0.0313 1.0000 Uiso R .
H101 H 0.6254 0.4828 0.5926 0.0260 1.0000 Uiso R .
H111 H 0.6710 0.6147 0.5872 0.0426 1.0000 Uiso R .
H112 H 0.7511 0.6398 0.6111 0.0421 1.0000 Uiso R .
H113 H 0.7411 0.6093 0.5654 0.0419 1.0000 Uiso R .
H121 H 0.6286 0.4623 0.6657 0.0443 1.0000 Uiso R .
H122 H 0.6902 0.5534 0.6704 0.0444 1.0000 Uiso R .
H123 H 0.6031 0.5251 0.6539 0.0451 1.0000 Uiso R .
H131 H 0.8629 0.4997 0.6173 0.0275 1.0000 Uiso R .
H141 H 0.8740 0.6215 0.5837 0.0454 1.0000 Uiso R .
H142 H 0.9360 0.6342 0.6191 0.0452 1.0000 Uiso R .
H143 H 0.8626 0.6446 0.6290 0.0445 1.0000 Uiso R .
H151 H 0.8004 0.4663 0.6840 0.0420 1.0000 Uiso R .
H152 H 0.8817 0.5471 0.6854 0.0426 1.0000 Uiso R .
H153 H 0.8016 0.5482 0.6848 0.0424 1.0000 Uiso R .
H171 H 0.5203 0.2456 0.3696 0.0247 1.0000 Uiso R .
H181 H 0.4401 0.1125 0.3477 0.0313 1.0000 Uiso R .
H191 H 0.4696 0.0156 0.3679 0.0321 1.0000 Uiso R .
H201 H 0.5817 0.0499 0.4096 0.0301 1.0000 Uiso R .
H211 H 0.6619 0.1816 0.4325 0.0245 1.0000 Uiso R .

loop_
_atom_site_aniso_label
_atom_site_aniso_U_11
_atom_site_aniso_U_22
_atom_site_aniso_U_33
_atom_site_aniso_U_23
_atom_site_aniso_U_13
_atom_site_aniso_U_12
Zr1 0.01184(7) 0.01184(7) 0.00918(10) 0.0000 0.0000 0.00592(4)
Co1 0.03064(13) 0.03064(13) 0.01190(16) 0.0000 0.0000 0.01532(7)
P1 0.01555(16) 0.02016(17) 0.01115(15) -0.00419(12) -0.00276(12) 0.00884(14)
Si1 0.01698(19) 0.01698(19) 0.0094(3) 0.0000 0.0000 0.00849(9)
O1 0.0184(5) 0.0184(5) 0.0105(7) 0.0000 0.0000 0.0092(2)
N1 0.0139(5) 0.0147(5) 0.0111(5) -0.0011(4) -0.0006(4) 0.0059(4)
N2 0.0267(7) 0.0267(7) 0.0260(12) 0.0000 0.0000 0.0133(4)
N3 0.0420(10) 0.0420(10) 0.0272(14) 0.0000 0.0000 0.0210(5)
C1 0.0160(6) 0.0137(6) 0.0137(6) -0.0011(4) 0.0003(5) 0.0066(5)
C2 0.0164(6) 0.0158(6) 0.0186(6) -0.0008(5) 0.0019(5) 0.0064(5)
C3 0.0223(7) 0.0197(7) 0.0235(7) 0.0018(6) 0.0079(6) 0.0070(6)
C4 0.0342(8) 0.0205(7) 0.0198(7) 0.0048(6) 0.0080(6) 0.0120(6)
C5 0.0330(8) 0.0223(7) 0.0167(7) 0.0014(5) 0.0000(6) 0.0156(6)
C6 0.0206(6) 0.0175(6) 0.0149(6) -0.0015(5) -0.0015(5) 0.0102(5)
C7 0.0150(6) 0.0215(7) 0.0294(8) -0.0003(6) 0.0010(5) 0.0080(6)
C8 0.0491(12) 0.0349(10) 0.0301(9) 0.0159(8) 0.0160(8) 0.0189(9)
C9 0.0197(7) 0.0234(7) 0.0205(7) -0.0020(5) -0.0047(5) 0.0125(6)
C10 0.0234(7) 0.0269(7) 0.0174(7) -0.0073(5) -0.0033(5) 0.0154(6)
C11 0.0351(9) 0.0278(8) 0.0282(8) -0.0075(6) -0.0058(7) 0.0199(7)
C12 0.0329(9) 0.0444(10) 0.0205(7) -0.0109(7) -0.0009(6) 0.0245(8)
C13 0.0199(7) 0.0272(7) 0.0196(7) -0.0086(6) -0.0073(5) 0.0102(6)
C14 0.0266(8) 0.0278(8) 0.0297(9) -0.0088(7) -0.0084(7) 0.0075(7)
C15 0.0312(8) 0.0362(9) 0.0198(7) -0.0101(6) -0.0113(6) 0.0172(7)
C16 0.0199(6) 0.0194(6) 0.0111(6) 0.0003(5) 0.0013(5) 0.0090(5)
C17 0.0235(7) 0.0227(7) 0.0157(6) 0.0004(5) -0.0010(5) 0.0110(6)
C18 0.0230(7) 0.0279(8) 0.0197(7) -0.0026(6) -0.0029(6) 0.0080(6)
C19 0.0282(8) 0.0198(7) 0.0241(8) -0.0037(6) 0.0025(6) 0.0066(6)
C20 0.0320(8) 0.0208(7) 0.0253(8) -0.0001(6) 0.0031(6) 0.0148(6)
C21 0.0246(7) 0.0235(7) 0.0175(6) -0.0010(5) 0.0000(5) 0.0135(6)

loop_
_atom_type_symbol
_atom_type_scat_dispersion_real
_atom_type_scat_dispersion_imag
_atom_type_scat_Cromer_Mann_a1
_atom_type_scat_Cromer_Mann_b1
_atom_type_scat_Cromer_Mann_a2
_atom_type_scat_Cromer_Mann_b2
_atom_type_scat_Cromer_Mann_a3
_atom_type_scat_Cromer_Mann_b3
_atom_type_scat_Cromer_Mann_a4
_atom_type_scat_Cromer_Mann_b4
_atom_type_scat_Cromer_Mann_c
_atom_type_scat_source
C 0.0033 0.0016 2.3100 20.8439 1.0200 10.2075 1.5886 0.5687 0.8650 51.6512 0.2156 'International Tables Vol C 4.2.6.8 and 6.1.1.4'
H 0.0000 0.0000 0.4930 10.5109 0.3229 26.1257 0.1402 3.1424 0.0408 57.7998 0.0030 'International Tables Vol C 4.2.6.8 and 6.1.1.4'
N 0.0061 0.0033 12.2126 0.0057 3.1322 9.8933 2.0125 28.9975 1.1663 0.5826 -11.5290 'International Tables Vol C 4.2.6.8 and 6.1.1.4'
O 0.0106 0.0060 3.0485 13.2771 2.2868 5.7011 1.5463 0.3239 0.8670 32.9089 0.2508 'International Tables Vol C 4.2.6.8 and 6.1.1.4'
Si 0.0817 0.0704 6.2915 2.4386 3.0353 32.3337 1.9891 0.6785 1.5410 81.6937 1.1407 'International Tables Vol C 4.2.6.8 and 6.1.1.4'
P 0.1023 0.0942 6.4345 1.9067 4.1791 27.1570 1.7800 0.5260 1.4908 68.1645 1.1149 'International Tables Vol C 4.2.6.8 and 6.1.1.4'
Co 0.3494 0.9721 12.2841 4.2791 7.3409 0.2784 4.0034 13.5359 2.3488 71.1692 1.0118 'International Tables Vol C 4.2.6.8 and 6.1.1.4'
Zr -2.9673 0.5597 17.8765 1.2762 10.9480 11.9160 5.4173 0.1176 3.6572 87.6627 2.0693 'International Tables Vol C 4.2.6.8 and 6.1.1.4'

loop_
_geom_angle_atom_site_label_1
_geom_angle_site_symmetry_1
_geom_angle_atom_site_label_2
_geom_angle_atom_site_label_3
_geom_angle_site_symmetry_3
_geom_angle
_geom_angle_publ_flag
P1 13_665 Zr1 P1 7_655 76.991(12) yes
P1 13_665 Zr1 N1 7_655 107.84(3) yes
P1 7_655 Zr1 N1 7_655 34.08(3) yes
P1 13_665 Zr1 N1 13_665 34.08(3) yes
P1 7_655 Zr1 N1 13_665 97.76(3) yes
N1 7_655 Zr1 N1 13_665 116.641(19) yes
P1 13_665 Zr1 Co1 . 45.951(8) yes
P1 7_655 Zr1 Co1 . 45.951(8) yes
N1 7_655 Zr1 Co1 . 79.31(3) yes
N1 13_665 Zr1 Co1 . 79.31(3) yes
P1 13_665 Zr1 P1 . 76.991(12) yes
P1 7_655 Zr1 P1 . 76.991(12) yes
N1 7_655 Zr1 P1 . 97.76(3) yes
N1 13_665 Zr1 P1 . 107.84(3) yes
Co1 . Zr1 P1 . 45.951(8) yes
P1 13_665 Zr1 O1 . 134.049(8) yes
P1 7_655 Zr1 O1 . 134.049(8) yes
N1 7_655 Zr1 O1 . 100.69(3) yes
N1 13_665 Zr1 O1 . 100.69(3) yes
Co1 . Zr1 O1 . 179.994 yes
P1 13_665 Zr1 N1 . 97.76(3) yes
P1 7_655 Zr1 N1 . 107.84(3) yes
N1 7_655 Zr1 N1 . 116.641(19) yes
N1 13_665 Zr1 N1 . 116.641(19) yes
Co1 . Zr1 N1 . 79.31(3) yes
P1 . Zr1 O1 . 134.049(8) yes
P1 . Zr1 N1 . 34.08(3) yes
O1 . Zr1 N1 . 100.69(3) yes
P1 7_655 Co1 P1 13_665 112.066(11) yes
P1 7_655 Co1 Zr1 . 73.268(13) yes
P1 13_665 Co1 Zr1 . 73.268(13) yes
P1 7_655 Co1 P1 . 112.066(11) yes
P1 13_665 Co1 P1 . 112.066(12) yes
Zr1 . Co1 P1 . 73.268(13) yes
P1 7_655 Co1 N2 . 106.732(13) yes
P1 13_665 Co1 N2 . 106.732(13) yes
Zr1 . Co1 N2 . 179.994 yes
P1 . Co1 N2 . 106.732(13) yes
Zr1 . P1 Co1 . 60.781(13) yes
Zr1 . P1 N1 . 45.24(4) yes
Co1 . P1 N1 . 104.89(4) yes
Zr1 . P1 C10 . 115.72(5) yes
Co1 . P1 C10 . 115.09(5) yes
N1 . P1 C10 . 106.83(6) yes
Zr1 . P1 C13 . 135.77(5) yes
Co1 . P1 C13 . 115.41(6) yes
N1 . P1 C13 . 108.75(7) yes
C10 . P1 C13 . 105.48(7) yes
C16 13_665 Si1 C16 7_655 109.36(5) yes
C16 13_665 Si1 O1 . 109.58(5) yes
C16 7_655 Si1 O1 . 109.58(5) yes
C16 13_665 Si1 C16 . 109.36(5) yes
C16 7_655 Si1 C16 . 109.36(5) yes
O1 . Si1 C16 . 109.58(5) yes
Si1 . O1 Zr1 . 179.994 yes
P1 . N1 Zr1 . 100.69(6) yes
P1 . N1 C1 . 131.42(9) yes
Zr1 . N1 C1 . 126.91(9) yes
Co1 . N2 N3 . 179.989 yes
N1 . C1 C2 . 121.73(12) yes
N1 . C1 C6 . 119.47(12) yes
C2 . C1 C6 . 118.57(13) yes
C1 . C2 C3 . 119.47(14) yes
C1 . C2 C7 . 123.40(13) yes
C3 . C2 C7 . 117.09(13) yes
C2 . C3 C4 . 122.45(15) yes
C2 . C3 H31 . 118.6 no
C4 . C3 H31 . 119.0 no
C3 . C4 C5 . 117.63(14) yes
C3 . C4 C8 . 121.43(16) yes
C5 . C4 C8 . 120.81(17) yes
C4 . C5 C6 . 122.13(15) yes
C4 . C5 H51 . 119.2 no
C6 . C5 H51 . 118.7 no
C1 . C6 C5 . 119.69(14) yes
C1 . C6 C9 . 121.85(13) yes
C5 . C6 C9 . 118.46(13) yes
C2 . C7 H71 . 110.4 no
C2 . C7 H72 . 109.3 no
H71 . C7 H72 . 109.8 no
C2 . C7 H73 . 111.7 no
H71 . C7 H73 . 107.1 no
H72 . C7 H73 . 108.5 no
C4 . C8 H81 . 112.3 no
C4 . C8 H82 . 111.1 no
H81 . C8 H82 . 105.3 no
C4 . C8 H83 . 111.3 no
H81 . C8 H83 . 108.8 no
H82 . C8 H83 . 107.7 no
C6 . C9 H91 . 112.3 no
C6 . C9 H92 . 113.2 no
H91 . C9 H92 . 106.1 no
C6 . C9 H93 . 111.5 no
H91 . C9 H93 . 106.7 no
H92 . C9 H93 . 106.7 no
P1 . C10 C11 . 118.17(12) yes
P1 . C10 C12 . 113.33(12) yes
C11 . C10 C12 . 109.20(13) yes
P1 . C10 H101 . 102.4 no
C11 . C10 H101 . 107.6 no
C12 . C10 H101 . 104.9 no
C10 . C11 H111 . 108.6 no
C10 . C11 H112 . 110.7 no
H111 . C11 H112 . 109.3 no
C10 . C11 H113 . 112.6 no
H111 . C11 H113 . 108.5 no
H112 . C11 H113 . 107.1 no
C10 . C12 H121 . 110.7 no
C10 . C12 H122 . 111.3 no
H121 . C12 H122 . 109.4 no
C10 . C12 H123 . 109.3 no
H121 . C12 H123 . 107.1 no
H122 . C12 H123 . 109.0 no
P1 . C13 C14 . 117.75(12) yes
P1 . C13 C15 . 112.88(12) yes
C14 . C13 C15 . 108.30(13) yes
P1 . C13 H131 . 102.9 no
C14 . C13 H131 . 107.0 no
C15 . C13 H131 . 107.2 no
C13 . C14 H141 . 112.2 no
C13 . C14 H142 . 109.4 no
H141 . C14 H142 . 108.3 no
C13 . C14 H143 . 110.2 no
H141 . C14 H143 . 107.9 no
H142 . C14 H143 . 108.7 no
C13 . C15 H151 . 111.3 no
C13 . C15 H152 . 109.0 no
H151 . C15 H152 . 107.9 no
C13 . C15 H153 . 110.7 no
H151 . C15 H153 . 109.7 no
H152 . C15 H153 . 108.1 no
Si1 . C16 C17 . 123.38(11) yes
Si1 . C16 C21 . 119.13(11) yes
C17 . C16 C21 . 117.48(14) yes
C16 . C17 C18 . 121.30(15) yes
C16 . C17 H171 . 119.5 no
C18 . C17 H171 . 119.2 no
C17 . C18 C19 . 120.14(15) yes
C17 . C18 H181 . 121.4 no
C19 . C18 H181 . 118.5 no
C18 . C19 C20 . 119.60(15) yes
C18 . C19 H191 . 120.0 no
C20 . C19 H191 . 120.4 no
C19 . C20 C21 . 120.05(15) yes
C19 . C20 H201 . 120.3 no
C21 . C20 H201 . 119.7 no
C16 . C21 C20 . 121.42(15) yes
C16 . C21 H211 . 118.7 no
C20 . C21 H211 . 119.9 no

loop_
_geom_bond_atom_site_label_1
_geom_bond_atom_site_label_2
_geom_bond_site_symmetry_2
_geom_bond_distance
_geom_bond_publ_flag
Zr1 P1 13_665 2.9601(4) yes
Zr1 P1 7_655 2.9601(4) yes
Zr1 N1 7_655 2.1388(11) yes
Zr1 N1 13_665 2.1388(11) yes
Zr1 Co1 . 2.6977(4) yes
Zr1 P1 . 2.9601(4) yes
Zr1 O1 . 1.9856(17) yes
Zr1 N1 . 2.1388(11) yes
Co1 P1 7_655 2.2216(4) yes
Co1 P1 13_665 2.2216(4) yes
Co1 P1 . 2.2216(4) yes
Co1 N2 . 1.854(3) yes
P1 N1 . 1.6879(12) yes
P1 C10 . 1.8733(15) yes
P1 C13 . 1.8716(15) yes
Si1 C16 13_665 1.8762(15) yes
Si1 C16 7_655 1.8762(15) yes
Si1 O1 . 1.6496(18) yes
Si1 C16 . 1.8762(15) yes
N1 C1 . 1.4348(17) yes
N2 N3 . 1.070(4) yes
C1 C2 . 1.4085(19) yes
C1 C6 . 1.4143(19) yes
C2 C3 . 1.396(2) yes
C2 C7 . 1.507(2) yes
C3 C4 . 1.383(2) yes
C3 H31 . 0.958 no
C4 C5 . 1.390(2) yes
C4 C8 . 1.510(2) yes
C5 C6 . 1.392(2) yes
C5 H51 . 0.942 no
C6 C9 . 1.499(2) yes
C7 H71 . 0.967 no
C7 H72 . 0.977 no
C7 H73 . 0.966 no
C8 H81 . 0.950 no
C8 H82 . 0.976 no
C8 H83 . 0.961 no
C9 H91 . 0.972 no
C9 H92 . 0.949 no
C9 H93 . 0.954 no
C10 C11 . 1.533(2) yes
C10 C12 . 1.531(2) yes
C10 H101 . 0.990 no
C11 H111 . 0.960 no
C11 H112 . 0.957 no
C11 H113 . 0.968 no
C12 H121 . 0.957 no
C12 H122 . 0.947 no
C12 H123 . 0.980 no
C13 C14 . 1.534(2) yes
C13 C15 . 1.533(2) yes
C13 H131 . 0.986 no
C14 H141 . 0.978 no
C14 H142 . 0.962 no
C14 H143 . 0.951 no
C15 H151 . 0.962 no
C15 H152 . 0.967 no
C15 H153 . 0.948 no
C16 C17 . 1.396(2) yes
C16 C21 . 1.404(2) yes
C17 C18 . 1.395(2) yes
C17 H171 . 0.940 no
C18 C19 . 1.388(3) yes
C18 H181 . 0.928 no
C19 C20 . 1.387(2) yes
C19 H191 . 0.930 no
C20 C21 . 1.391(2) yes
C20 H201 . 0.936 no
C21 H211 . 0.952 no

loop_
_platon_squeeze_void_nr
_platon_squeeze_void_average_x
_platon_squeeze_void_average_y
_platon_squeeze_void_average_z
_platon_squeeze_void_volume
_platon_squeeze_void_count_electrons
_platon_squeeze_void_content
1 0.000 0.000 0.500 553 106 ' '
2 0.333 0.667 0.167 556 107 ' '
3 0.667 0.333 0.833 556 107 ' '
